data_7212892
loop_
_publ_author_name
'Lemmerer, Andreas'
'Bourne, Susan A.'
'Caira, Mino R.'
'Cotton, Jonathan'
'Hendricks, Umraan'
'Peinke, Laura C.'
'Trollope, Lee'

_publ_section_title
;
 Incorporating active pharmaceutical ingredients into a molecular salt
 using a chiral counterion
;
_journal_issue 11
_journal_name_full CrystEngComm
_journal_page_first 3634
_journal_paper_doi 10.1039/c0ce00043d
_journal_volume 12
_journal_year 2010
_chemical_absolute_configuration rm
_chemical_formula_moiety 'C13 H17 O2, C8 H12 N'
_chemical_formula_sum 'C21 H29 N O2'
_chemical_formula_weight 327.45
_chemical_name_systematic
;
((R)-1-phenylethylammonium).((2S)-[2-(4-isobutylphenyl)propanoate])
;
_space_group_IT_number 19
_symmetry_cell_setting orthorhombic
_symmetry_space_group_name_Hall 'P 2ac 2ab'
_symmetry_space_group_name_H-M 'P 21 21 21'
_atom_sites_solution_hydrogens geom
_atom_sites_solution_primary direct
_atom_sites_solution_secondary difmap
_audit_conform_dict_location ftp://ftp.iucr.org/pub/cif_core.dic
_audit_conform_dict_name cif_core.dic
_audit_conform_dict_version 2.3
_audit_creation_date 2008-09-20T17:42:52-00:00
_audit_creation_method 'WinGX routine CIF_UPDATE'
_cell_angle_alpha 90
_cell_angle_beta 90
_cell_angle_gamma 90
_cell_formula_units_Z 4
_cell_length_a 6.8664(5)
_cell_length_b 12.4548(12)
_cell_length_c 23.4659(10)
_cell_measurement_reflns_used 24213
_cell_measurement_temperature 173(2)
_cell_measurement_theta_max 28.28
_cell_measurement_theta_min 0.4
_cell_volume 2006.8(3)
_computing_cell_refinement 'DENZO-SMN (Otwinowski & Minor, 1997)'
_computing_data_collection 'COLLECT (Nonius, 2000)'
_computing_data_reduction DENZO-SMN
_computing_molecular_graphics
;
Ortep-3 for Windows (Farrugia, 1997) and DIAMOND (Brandenburg, 1999)
;
_computing_publication_material
;
WinGX publication routines (Farrugia, 1999) and PLATON (Spek, 2002)
;
_computing_structure_refinement 'SHELXL-97 (Sheldrick, 2008)'
_computing_structure_solution 'SHELXS-97 (Sheldrick, 2008)'
_diffrn_ambient_temperature 173(2)
_diffrn_measured_fraction_theta_full 0.996
_diffrn_measured_fraction_theta_max 0.996
_diffrn_measurement_device_type 'Nonius KappaCCD area-detector'
_diffrn_measurement_method '1.3\% \p and \w scans'
_diffrn_radiation_monochromator graphite
_diffrn_radiation_type MoK\a
_diffrn_radiation_wavelength 0.71073
_diffrn_reflns_av_R_equivalents 0.0505
_diffrn_reflns_av_unetI/netI 0.0281
_diffrn_reflns_limit_h_max 8
_diffrn_reflns_limit_h_min -8
_diffrn_reflns_limit_k_max 15
_diffrn_reflns_limit_k_min -12
_diffrn_reflns_limit_l_max 28
_diffrn_reflns_limit_l_min -28
_diffrn_reflns_number 19997
_diffrn_reflns_theta_full 25.5
_diffrn_reflns_theta_max 25.5
_diffrn_reflns_theta_min 1.74
_diffrn_standards_number 0
_exptl_absorpt_coefficient_mu 0.069
_exptl_absorpt_correction_T_max 0.9932
_exptl_absorpt_correction_T_min 0.9406
_exptl_absorpt_correction_type integration
_exptl_absorpt_process_details 'Bruker XPREP (Bruker, 1999)'
_exptl_crystal_colour colourless
_exptl_crystal_density_diffrn 1.084
_exptl_crystal_density_method 'not measured'
_exptl_crystal_description needle
_exptl_crystal_F_000 712
_exptl_crystal_size_max 0.46
_exptl_crystal_size_mid 0.15
_exptl_crystal_size_min 0.1
_refine_diff_density_max 0.303
_refine_diff_density_min -0.217
_refine_diff_density_rms 0.043
_refine_ls_abs_structure_details 'Flack H D (1983), Acta Cryst. A39, 876-881; 1568 friedel pairs measured'
_refine_ls_abs_structure_Flack 10(10)
_refine_ls_extinction_method none
_refine_ls_goodness_of_fit_ref 1.078
_refine_ls_hydrogen_treatment mixed
_refine_ls_matrix_type full
_refine_ls_number_parameters 230
_refine_ls_number_reflns 2163
_refine_ls_number_restraints 12
_refine_ls_restrained_S_all 1.076
_refine_ls_R_factor_all 0.0685
_refine_ls_R_factor_gt 0.0519
_refine_ls_shift/su_max 0
_refine_ls_shift/su_mean 0
_refine_ls_structure_factor_coef Fsqd
_refine_ls_weighting_details 'calc w=1/[\s^2^(Fo^2^)+(0.0848P)^2^+0.3384P] where P=(Fo^2^+2Fc^2^)/3'
_refine_ls_weighting_scheme calc
_refine_ls_wR_factor_gt 0.1332
_refine_ls_wR_factor_ref 0.1461
_reflns_number_gt 1747
_reflns_number_total 2163
_reflns_threshold_expression >2sigma(I)
_cod_data_source_file c0ce0043d.txt
_cod_data_source_block 1
_cod_depositor_comments
;
The following automatic conversions were performed:

'_symmetry_cell_setting' value 'Orthorhombic' changed to
'orthorhombic' according to
/home/saulius/struct/CIF-dictionaries/cif_core.dic dictionary named
'cif_core.dic' version 2.4.2 from 2011-04-26.

Automatic conversion script
Id: cif_fix_values 1891 2012-01-12 08:04:46Z andrius 
;
_cod_original_sg_symbol_H-M P2(1)2(1)2(1)
_cod_database_code 7212892

loop_
_symmetry_equiv_pos_as_xyz
'x, y, z'
'-x+1/2, -y, z+1/2'
'-x, y+1/2, -z+1/2'
'x+1/2, -y+1/2, -z'

loop_
_atom_site_label
_atom_site_type_symbol
_atom_site_fract_x
_atom_site_fract_y
_atom_site_fract_z
_atom_site_U_iso_or_equiv
_atom_site_adp_type
_atom_site_occupancy
_atom_site_symmetry_multiplicity
_atom_site_calc_flag
_atom_site_refinement_flags
C1 C 1.0618(5) 0.0229(3) 0.08743(12) 0.0546(8) Uani 1 1 d .
C2 C 0.9330(6) 0.0246(3) 0.13271(13) 0.0649(10) Uani 1 1 d .
H2 H 0.8074 0.0553 0.128 0.078 Uiso 1 1 calc R
C3 C 0.9867(7) -0.0186(3) 0.18524(15) 0.0796(12) Uani 1 1 d .
H3 H 0.8972 -0.0179 0.2161 0.095 Uiso 1 1 calc R
C4 C 1.1660(8) -0.0614(4) 0.19227(18) 0.0920(15) Uani 1 1 d .
H4 H 1.2018 -0.0908 0.2281 0.11 Uiso 1 1 calc R
C5 C 1.2943(8) -0.0628(4) 0.14895(19) 0.0956(15) Uani 1 1 d .
H5 H 1.4202 -0.0926 0.1545 0.115 Uiso 1 1 calc R
C6 C 1.2435(7) -0.0203(3) 0.09553(17) 0.0745(11) Uani 1 1 d .
H6 H 1.3347 -0.0215 0.0651 0.089 Uiso 1 1 calc R
C7 C 1.0075(5) 0.0723(3) 0.03037(11) 0.0519(8) Uani 1 1 d .
H7 H 1.1171 0.0594 0.0031 0.062 Uiso 1 1 calc R
C8 C 0.8221(7) 0.0261(3) 0.00451(16) 0.0813(13) Uani 1 1 d .
H8A H 0.7121 0.0398 0.0301 0.122 Uiso 1 1 calc R
H8B H 0.8375 -0.0515 -0.0008 0.122 Uiso 1 1 calc R
H8C H 0.7973 0.0601 -0.0324 0.122 Uiso 1 1 calc R
N1 N 0.9842(4) 0.1913(2) 0.03768(9) 0.0425(6) Uani 1 1 d .
H1A H 0.869(6) 0.214(3) 0.0605(15) 0.064 Uiso 1 1 d .
H1B H 1.111(6) 0.218(3) 0.0555(15) 0.064 Uiso 1 1 d .
H1C H 0.959(5) 0.216(3) 0.0048(16) 0.064 Uiso 1 1 d .
C11 C 0.2575(4) 0.3463(2) 0.16623(11) 0.0418(7) Uani 1 1 d .
C12 C 0.3439(5) 0.4476(3) 0.17112(12) 0.0535(8) Uani 1 1 d .
H12 H 0.4808 0.4531 0.1761 0.064 Uiso 1 1 calc R
C13 C 0.2327(5) 0.5390(3) 0.16881(14) 0.0590(9) Uani 1 1 d .
H13 H 0.2948 0.6068 0.1726 0.071 Uiso 1 1 calc R
C14 C 0.0331(5) 0.5356(3) 0.16112(13) 0.0550(8) Uani 1 1 d .
C15 C -0.0517(5) 0.4354(3) 0.15625(13) 0.0540(8) Uani 1 1 d .
H15 H -0.1884 0.4303 0.1505 0.065 Uiso 1 1 calc R
C16 C 0.0570(4) 0.3429(3) 0.15952(12) 0.0476(7) Uani 1 1 d .
H16 H -0.0065 0.2753 0.1571 0.057 Uiso 1 1 calc R
C17 C 0.3762(4) 0.2444(2) 0.16499(10) 0.0429(7) Uani 1 1 d .
H17 H 0.2829 0.1828 0.1668 0.052 Uiso 1 1 calc R
C18 C 0.5174(5) 0.2323(3) 0.21497(11) 0.0604(9) Uani 1 1 d .
H18A H 0.619 0.2873 0.2123 0.091 Uiso 1 1 calc R
H18B H 0.5774 0.1609 0.2138 0.091 Uiso 1 1 calc R
H18C H 0.4464 0.2409 0.2509 0.091 Uiso 1 1 calc R
C19 C 0.4799(4) 0.2383(2) 0.10717(10) 0.0372(6) Uani 1 1 d .
C20 C -0.0914(6) 0.6349(3) 0.15820(16) 0.0714(10) Uani 1 1 d .
H20A H -0.0108 0.6975 0.1692 0.086 Uiso 1 1 calc R
H20B H -0.1973 0.6282 0.1866 0.086 Uiso 1 1 calc R
C21 C -0.1827(9) 0.6574(4) 0.0998(2) 0.0989(17) Uani 1 1 d .
H21 H -0.2533 0.5905 0.0884 0.119 Uiso 1 1 calc R
C22 C -0.3332(10) 0.7451(4) 0.1027(2) 0.120(2) Uani 1 1 d U
H22A H -0.2709 0.8124 0.1145 0.18 Uiso 1 1 calc R
H22B H -0.4337 0.7255 0.1305 0.18 Uiso 1 1 calc R
H22C H -0.3931 0.7546 0.0652 0.18 Uiso 1 1 calc R
C23 C -0.0382(14) 0.6780(7) 0.0551(3) 0.192(4) Uani 1 1 d U
H23A H -0.1051 0.6947 0.0193 0.288 Uiso 1 1 calc R
H23B H 0.0434 0.6142 0.0499 0.288 Uiso 1 1 calc R
H23C H 0.0436 0.739 0.0662 0.288 Uiso 1 1 calc R
O1 O 0.6579(3) 0.2419(2) 0.10491(8) 0.0576(6) Uani 1 1 d .
O2 O 0.3699(3) 0.23067(19) 0.06406(7) 0.0498(6) Uani 1 1 d .

loop_
_atom_site_aniso_label
_atom_site_aniso_U_11
_atom_site_aniso_U_22
_atom_site_aniso_U_33
_atom_site_aniso_U_23
_atom_site_aniso_U_13
_atom_site_aniso_U_12
C1 0.066(2) 0.0548(18) 0.0430(15) -0.0002(12) -0.0030(14) 0.0025(17)
C2 0.078(3) 0.070(2) 0.0460(17) 0.0085(15) 0.0008(17) 0.000(2)
C3 0.103(3) 0.083(3) 0.053(2) 0.0132(18) 0.004(2) 0.007(3)
C4 0.126(4) 0.085(3) 0.065(2) 0.017(2) -0.012(3) 0.030(3)
C5 0.110(4) 0.092(3) 0.085(3) 0.010(2) -0.015(3) 0.045(3)
C6 0.080(3) 0.077(3) 0.066(2) 0.0019(18) 0.000(2) 0.024(2)
C7 0.0581(19) 0.0613(19) 0.0362(13) -0.0041(12) -0.0013(13) 0.0000(16)
C8 0.105(3) 0.083(3) 0.056(2) 0.0015(17) -0.027(2) -0.030(3)
N1 0.0350(13) 0.0641(15) 0.0283(11) 0.0056(10) -0.0027(10) -0.0012(12)
C11 0.0392(16) 0.0565(17) 0.0297(13) -0.0053(12) 0.0053(11) -0.0074(13)
C12 0.0413(16) 0.066(2) 0.0532(17) -0.0094(14) 0.0032(14) -0.0138(16)
C13 0.061(2) 0.055(2) 0.0606(19) -0.0140(15) 0.0079(17) -0.0129(17)
C14 0.055(2) 0.058(2) 0.0514(16) -0.0101(14) 0.0103(15) -0.0001(16)
C15 0.0370(16) 0.065(2) 0.0598(18) -0.0083(15) 0.0057(14) -0.0001(16)
C16 0.0403(16) 0.0589(19) 0.0437(15) -0.0054(13) 0.0054(13) -0.0089(14)
C17 0.0378(14) 0.0593(18) 0.0317(12) 0.0026(11) 0.0005(11) -0.0067(13)
C18 0.0580(19) 0.089(2) 0.0340(14) 0.0050(14) -0.0065(14) -0.0032(19)
C19 0.0308(14) 0.0476(15) 0.0332(12) 0.0009(11) 0.0008(11) -0.0017(12)
C20 0.076(3) 0.064(2) 0.075(2) -0.0061(17) 0.015(2) 0.010(2)
C21 0.124(4) 0.078(3) 0.095(3) 0.012(2) 0.029(3) 0.041(3)
C22 0.136(5) 0.099(4) 0.124(4) 0.021(3) 0.021(4) 0.038(4)
C23 0.253(10) 0.211(7) 0.113(4) 0.043(5) 0.085(6) 0.149(8)
O1 0.0289(11) 0.0982(18) 0.0457(11) -0.0076(11) -0.0002(8) -0.0027(12)
O2 0.0339(10) 0.0846(15) 0.0308(9) 0.0054(9) -0.0013(8) -0.0053(11)

loop_
_atom_type_symbol
_atom_type_description
_atom_type_scat_dispersion_real
_atom_type_scat_dispersion_imag
_atom_type_scat_source
C C 0.0033 0 'International Tables Vol C Tables 4.2.6.8 and 6.1.1.4'
H H 0 0 'International Tables Vol C Tables 4.2.6.8 and 6.1.1.4'
N N 0.0061 0 'International Tables Vol C Tables 4.2.6.8 and 6.1.1.4'
O O 0.0106 0 'International Tables Vol C Tables 4.2.6.8 and 6.1.1.4'

loop_
_exptl_crystal_face_index_h
_exptl_crystal_face_index_k
_exptl_crystal_face_index_l
_exptl_crystal_face_perp_dist
1 0 0 0.23
-1 0 0 0.26
0 0 1 0.05
0 0 -1 0.1
0 2 1 0.07
0 -2 3 0.03
0 -3 -4 0.09
0 1 -2 0.1

loop_
_geom_angle_atom_site_label_1
_geom_angle_atom_site_label_2
_geom_angle_atom_site_label_3
_geom_angle
C6 C1 C2 118.7(3)
C6 C1 C7 120.2(3)
C2 C1 C7 121.0(3)
C1 C2 C3 120.3(4)
C1 C2 H2 119.8
C3 C2 H2 119.8
C4 C3 C2 120.0(4)
C4 C3 H3 120
C2 C3 H3 120
C5 C4 C3 120.6(4)
C5 C4 H4 119.7
C3 C4 H4 119.7
C4 C5 C6 120.5(4)
C4 C5 H5 119.8
C6 C5 H5 119.8
C1 C6 C5 119.8(4)
C1 C6 H6 120.1
C5 C6 H6 120.1
N1 C7 C1 109.0(2)
N1 C7 C8 109.3(3)
C1 C7 C8 113.7(3)
N1 C7 H7 108.2
C1 C7 H7 108.2
C8 C7 H7 108.2
C7 C8 H8A 109.5
C7 C8 H8B 109.5
H8A C8 H8B 109.5
C7 C8 H8C 109.5
H8A C8 H8C 109.5
H8B C8 H8C 109.5
C7 N1 H1A 115(2)
C7 N1 H1B 106(2)
H1A N1 H1B 111(3)
C7 N1 H1C 106(2)
H1A N1 H1C 103(3)
H1B N1 H1C 116(3)
C16 C11 C12 117.2(3)
C16 C11 C17 120.6(3)
C12 C11 C17 122.1(3)
C13 C12 C11 120.7(3)
C13 C12 H12 119.7
C11 C12 H12 119.7
C12 C13 C14 122.0(3)
C12 C13 H13 119
C14 C13 H13 119
C15 C14 C13 117.2(3)
C15 C14 C20 119.9(3)
C13 C14 C20 122.9(3)
C16 C15 C14 121.5(3)
C16 C15 H15 119.2
C14 C15 H15 119.2
C15 C16 C11 121.4(3)
C15 C16 H16 119.3
C11 C16 H16 119.3
C11 C17 C18 114.2(2)
C11 C17 C19 108.0(2)
C18 C17 C19 112.3(2)
C11 C17 H17 107.3
C18 C17 H17 107.3
C19 C17 H17 107.3
C17 C18 H18A 109.5
C17 C18 H18B 109.5
H18A C18 H18B 109.5
C17 C18 H18C 109.5
H18A C18 H18C 109.5
H18B C18 H18C 109.5
O1 C19 O2 124.3(2)
O1 C19 C17 120.0(2)
O2 C19 C17 115.7(2)
C14 C20 C21 115.0(3)
C14 C20 H20A 108.5
C21 C20 H20A 108.5
C14 C20 H20B 108.5
C21 C20 H20B 108.5
H20A C20 H20B 107.5
C23 C21 C22 111.8(4)
C23 C21 C20 113.3(6)
C22 C21 C20 111.8(4)
C23 C21 H21 106.5
C22 C21 H21 106.5
C20 C21 H21 106.5
C21 C22 H22A 109.5
C21 C22 H22B 109.5
H22A C22 H22B 109.5
C21 C22 H22C 109.5
H22A C22 H22C 109.5
H22B C22 H22C 109.5
C21 C23 H23A 109.5
C21 C23 H23B 109.5
H23A C23 H23B 109.5
C21 C23 H23C 109.5
H23A C23 H23C 109.5
H23B C23 H23C 109.5

loop_
_geom_bond_atom_site_label_1
_geom_bond_atom_site_label_2
_geom_bond_distance
C1 C6 1.372(6)
C1 C2 1.382(5)
C1 C7 1.520(4)
C2 C3 1.394(5)
C2 H2 0.95
C3 C4 1.352(7)
C3 H3 0.95
C4 C5 1.345(7)
C4 H4 0.95
C5 C6 1.405(6)
C5 H5 0.95
C6 H6 0.95
C7 N1 1.500(4)
C7 C8 1.524(5)
C7 H7 1
C8 H8A 0.98
C8 H8B 0.98
C8 H8C 0.98
N1 H1A 1.00(4)
N1 H1B 1.02(4)
N1 H1C 0.85(4)
C11 C16 1.386(4)
C11 C12 1.399(4)
C11 C17 1.509(4)
C12 C13 1.372(5)
C12 H12 0.95
C13 C14 1.383(5)
C13 H13 0.95
C14 C15 1.382(5)
C14 C20 1.505(5)
C15 C16 1.375(5)
C15 H15 0.95
C16 H16 0.95
C17 C18 1.529(4)
C17 C19 1.534(3)
C17 H17 1
C18 H18A 0.98
C18 H18B 0.98
C18 H18C 0.98
C19 O1 1.224(3)
C19 O2 1.266(3)
C20 C21 1.534(6)
C20 H20A 0.99
C20 H20B 0.99
C21 C23 1.466(9)
C21 C22 1.506(7)
C21 H21 1
C22 H22A 0.98
C22 H22B 0.98
C22 H22C 0.98
C23 H23A 0.98
C23 H23B 0.98
C23 H23C 0.98

loop_
_geom_hbond_atom_site_label_D
_geom_hbond_atom_site_label_H
_geom_hbond_atom_site_label_A
_geom_hbond_distance_DH
_geom_hbond_distance_HA
_geom_hbond_distance_DA
_geom_hbond_angle_DHA
_geom_hbond_site_symmetry_A
N1 H1A O1 1.00(4) 1.82(4) 2.812(3) 174(3) .
N1 H1B O2 1.02(4) 1.80(4) 2.764(3) 157(3) 1_655
N1 H1C O2 0.85(4) 1.85(4) 2.695(3) 173(4) 4

loop_
_geom_torsion_atom_site_label_1
_geom_torsion_atom_site_label_2
_geom_torsion_atom_site_label_3
_geom_torsion_atom_site_label_4
_geom_torsion
C6 C1 C2 C3 -1.0(6)
C7 C1 C2 C3 -178.3(3)
C1 C2 C3 C4 0.6(6)
C2 C3 C4 C5 0.1(8)
C3 C4 C5 C6 -0.4(8)
C2 C1 C6 C5 0.7(6)
C7 C1 C6 C5 178.0(4)
C4 C5 C6 C1 0.0(7)
C6 C1 C7 N1 -111.9(4)
C2 C1 C7 N1 65.4(4)
C6 C1 C7 C8 125.9(4)
C2 C1 C7 C8 -56.8(4)
C16 C11 C12 C13 -0.5(4)
C17 C11 C12 C13 176.2(3)
C11 C12 C13 C14 -0.6(5)
C12 C13 C14 C15 0.5(5)
C12 C13 C14 C20 -179.7(3)
C13 C14 C15 C16 0.7(5)
C20 C14 C15 C16 -179.1(3)
C14 C15 C16 C11 -1.9(4)
C12 C11 C16 C15 1.7(4)
C17 C11 C16 C15 -175.1(2)
C16 C11 C17 C18 -130.0(3)
C12 C11 C17 C18 53.3(3)
C16 C11 C17 C19 104.3(3)
C12 C11 C17 C19 -72.4(3)
C11 C17 C19 O1 115.5(3)
C18 C17 C19 O1 -11.3(4)
C11 C17 C19 O2 -63.9(3)
C18 C17 C19 O2 169.3(3)
C15 C14 C20 C21 -68.2(5)
C13 C14 C20 C21 112.1(5)
C14 C20 C21 C23 -63.2(6)
C14 C20 C21 C22 169.4(4)
